data_8102746
loop_
_publ_author_name
'Huan-Huan Chen'
'Jin Yang'

_publ_section_title
;
 Crystal structure of
 1-{3-(11,19-dimethyl-3,7,15-triazatricyclo[15.3.1.115,13]-tetracosa-1(21),9(22),10,12,17,20-hexaene-21,22-diol)propyl}-11,19-dimethyl-3,7,15-triazatricyclo[15.3.1.115,13]-tetracosa-1(21),9(22),10,12,17,20-hexaene-21,22-dioldinickel(II)
 oxalate pentahydrate, Ni2(C45H62N6O4)(C2O4) &#x00B7; 5H2O
;
_journal_issue 3
_journal_name_full 'Zeitschrift f\"ur Kristallographie - New Crystal Structures'
_journal_page_first 603
_journal_volume 225
_journal_year 2010
_chemical_formula_moiety
; 
C47 H62 N6 Ni2 O8, 
3.5(H2 O), 0.5(O2), 0.5(O)
;
_chemical_formula_sum 'C47 H69 N6 Ni2 O13'
_chemical_formula_weight 1043.50
_chemical_melting_point ?
_chemical_name_common
;           
1-{3-(11,19-dimethyl-3,7,15,-triazatricyclo-[15.3.1.115,13]
tetracosa-1(21),-9(22),10,12,17,20-hexaene-
21,22-diol) propyl }-11,19-dimethyl
-3,7,15,-triazatricyclo-[15.3.1.115,13] 
tetracosa-1(21),-9(22),10,12,17,20-hexaene
-21,22-diol dinickel(II) oxalate hydrate
;
_chemical_name_systematic
;
1-{3-(11,19-dimethyl-3,7,15,-triazatricyclo-[15.3.1.115,13]
tetracosa-1(21),-9(22),10,12,17,20-hexaene-
21,22-diol) propyl }-11,19-dimethyl
-3,7,15,-triazatricyclo-[15.3.1.115,13] 
tetracosa-1(21),-9(22),10,12,17,20-hexaene
-21,22-diol dinickel(II) oxalate hydrate
;
_space_group_IT_number 14
_symmetry_cell_setting orthorhombic
_symmetry_space_group_name_Hall '-P 2yn'
_symmetry_space_group_name_H-M 'P 1 21/n 1'
_atom_sites_solution_hydrogens geom
_atom_sites_solution_primary direct
_atom_sites_solution_secondary difmap
_audit_creation_method SHELXL-97
_cell_angle_alpha 90.000(5)
_cell_angle_beta 90.000(5)
_cell_angle_gamma 90.000(5)
_cell_formula_units_Z 4
_cell_length_a 16.000(5)
_cell_length_b 12.000(5)
_cell_length_c 24.000(5)
_cell_measurement_reflns_used 11420
_cell_measurement_temperature 293(2)
_cell_measurement_theta_max 28.7
_cell_measurement_theta_min 3.1
_cell_volume 4608(3)
_computing_cell_refinement PROCESS-AUTO
_computing_data_collection PROCESS-AUTO
_computing_data_reduction PROCESS-AUTO
_computing_structure_refinement 'SHELXL-97 (Sheldrick, 1997)'
_computing_structure_solution 'SHELXS-97 (Sheldrick, 1997)'
_diffrn_ambient_temperature 293(2)
_diffrn_detector_area_resol_mean 10.0
_diffrn_measured_fraction_theta_full 0.960
_diffrn_measured_fraction_theta_max 0.960
_diffrn_measurement_device_type 'Rigaku RAXIS-RAPID'
_diffrn_measurement_method '\w scan'
_diffrn_radiation_monochromator graphite
_diffrn_radiation_source 'fine-focus sealed tube'
_diffrn_radiation_type MoK\a
_diffrn_radiation_wavelength 0.71069
_diffrn_reflns_av_R_equivalents 0.0850
_diffrn_reflns_av_sigmaI/netI 0.0737
_diffrn_reflns_limit_h_max 20
_diffrn_reflns_limit_h_min -20
_diffrn_reflns_limit_k_max 16
_diffrn_reflns_limit_k_min -15
_diffrn_reflns_limit_l_max 32
_diffrn_reflns_limit_l_min -32
_diffrn_reflns_number 46619
_diffrn_reflns_theta_full 28.69
_diffrn_reflns_theta_max 28.69
_diffrn_reflns_theta_min 3.06
_exptl_absorpt_coefficient_mu 0.891
_exptl_absorpt_correction_T_max 0.907
_exptl_absorpt_correction_T_min 0.880
_exptl_absorpt_correction_type multi-scan
_exptl_absorpt_process_details
;
 Higashi,T (1995) Program for absorption correction. 
Rigaku Corporation, Tokyo, Japan.
;
_exptl_crystal_colour green
_exptl_crystal_density_diffrn 1.504
_exptl_crystal_density_method 'not measured'
_exptl_crystal_description block
_exptl_crystal_F_000 2212
_exptl_crystal_size_max 0.15
_exptl_crystal_size_mid 0.12
_exptl_crystal_size_min 0.11
_refine_diff_density_max 1.201
_refine_diff_density_min -0.641
_refine_diff_density_rms 0.089
_refine_ls_extinction_method none
_refine_ls_goodness_of_fit_ref 1.144
_refine_ls_hydrogen_treatment mixed
_refine_ls_matrix_type full
_refine_ls_number_parameters 669
_refine_ls_number_reflns 11420
_refine_ls_number_restraints 30
_refine_ls_restrained_S_all 1.240
_refine_ls_R_factor_all 0.1113
_refine_ls_R_factor_gt 0.0627
_refine_ls_shift/su_max 0.025
_refine_ls_shift/su_mean 0.001
_refine_ls_structure_factor_coef Fsqd
_refine_ls_weighting_details 'calc w=1/[\s^2^(Fo^2^)+(0.0647P)^2^+2.3431P] where P=(Fo^2^+2Fc^2^)/3'
_refine_ls_weighting_scheme calc
_refine_ls_wR_factor_gt 0.1476
_refine_ls_wR_factor_ref 0.1657
_reflns_number_gt 7099
_reflns_number_total 11420
_reflns_threshold_expression >2sigma(I)
_cod_data_source_file 1267-3035.cff
_cod_data_source_block mm
_cod_depositor_comments
;
The following automatic conversions were performed:
'_symmetry_cell_setting' value 'Orthorhombic' changed to 'orthorhombic'
according to '/home/saulius/struct/CIF-dictionaries/cif_core.dic'
dictionary named 'cif_core.dic' version 2.4.1 from 2010-06-29.

Automatic conversion script
Id: cif_fix_enum 1555 2011-01-17 13:19:09Z saulius 

The following automatic conversions were performed:

'_chemical_melting_point' value 'not measured' was changed to '?' -
the value is undefined or not given.

Automatic conversion script
Id: cif_fix_values 1569 2011-02-09 13:29:24Z adriana 
;
_cod_original_sg_symbol_H-M P2(1)/n
_cod_database_code 8102746

loop_
_symmetry_equiv_pos_as_xyz
'x, y, z'
'-x+1/2, y+1/2, -z+1/2'
'-x, -y, -z'
'x-1/2, -y-1/2, z-1/2'

loop_
_atom_site_label
_atom_site_type_symbol
_atom_site_fract_x
_atom_site_fract_y
_atom_site_fract_z
_atom_site_U_iso_or_equiv
_atom_site_adp_type
_atom_site_occupancy
_atom_site_symmetry_multiplicity
_atom_site_Wyckoff_symbol
_atom_site_calc_flag
_atom_site_refinement_flags
_atom_site_disorder_assembly
_atom_site_disorder_group
Ni1 Ni 0.55578(3) 0.23260(4) 0.70716(2) 0.03293(15) Uani 1 4 e d D . .
Ni2 Ni 0.32292(3) 0.20603(4) 0.55223(2) 0.02986(14) Uani 1 4 e d D . .
C1 C -0.0883(3) 0.1024(6) 0.5698(2) 0.0719(18) Uani 1 4 e d . . .
H1A H -0.0918 0.0361 0.5476 0.108 Uiso 1 4 e calc R . .
H1B H -0.1126 0.1637 0.5498 0.108 Uiso 1 4 e calc R . .
H1C H -0.1181 0.0914 0.6041 0.108 Uiso 1 4 e calc R . .
C2 C 0.0017(3) 0.1276(4) 0.58227(18) 0.0447(11) Uani 1 4 e d . . .
C3 C 0.0229(3) 0.2149(4) 0.61234(18) 0.0421(10) Uani 1 4 e d . . .
H3 H -0.0186 0.2633 0.6247 0.051 Uiso 1 4 e calc R . .
C4 C 0.1049(3) 0.2365(4) 0.62600(18) 0.0380(10) Uani 1 4 e d . . .
C5 C 0.1689(3) 0.1687(3) 0.60820(16) 0.0333(9) Uani 1 4 e d . . .
C6 C 0.1483(3) 0.0806(3) 0.57577(17) 0.0351(9) Uani 1 4 e d . . .
C7 C 0.0654(3) 0.0626(4) 0.56406(17) 0.0417(10) Uani 1 4 e d . . .
H7 H 0.0520 0.0014 0.5421 0.050 Uiso 1 4 e calc R . .
C8 C 0.1271(3) 0.3326(4) 0.66056(19) 0.0442(11) Uani 1 4 e d . . .
H8A H 0.1444 0.3072 0.6971 0.053 Uiso 1 4 e calc R . .
H8B H 0.0786 0.3802 0.6652 0.053 Uiso 1 4 e calc R . .
C9 C 0.2177(3) 0.0134(3) 0.55318(18) 0.0376(10) Uani 1 4 e d . . .
H9A H 0.2528 -0.0121 0.5836 0.045 Uiso 1 4 e calc R . .
H9B H 0.1952 -0.0516 0.5344 0.045 Uiso 1 4 e calc R . .
C10 C 0.3268(3) 0.0099(3) 0.48355(19) 0.0408(10) Uani 1 4 e d . . .
H10A H 0.2974 -0.0527 0.4671 0.049 Uiso 1 4 e calc R . .
H10B H 0.3679 -0.0197 0.5093 0.049 Uiso 1 4 e calc R . .
C11 C 0.3704(3) 0.0711(4) 0.43927(19) 0.0445(11) Uani 1 4 e d . . .
H11A H 0.3289 0.1103 0.4172 0.053 Uiso 1 4 e calc R . .
H11B H 0.3972 0.0173 0.4150 0.053 Uiso 1 4 e calc R . .
C12 C 0.4346(3) 0.1531(4) 0.45768(19) 0.0436(11) Uani 1 4 e d . . .
H12A H 0.4741 0.1164 0.4822 0.052 Uiso 1 4 e calc R . .
H12B H 0.4652 0.1799 0.4254 0.052 Uiso 1 4 e calc R . .
C13 C 0.1636(3) 0.4618(4) 0.58785(19) 0.0452(11) Uani 1 4 e d . . .
H13A H 0.1396 0.5308 0.6016 0.054 Uiso 1 4 e calc R . .
H13B H 0.1198 0.4202 0.5692 0.054 Uiso 1 4 e calc R . .
C14 C 0.3627(4) 0.3274(4) 0.4498(2) 0.0520(13) Uani 1 4 e d . . .
H14A H 0.3186 0.2934 0.4279 0.062 Uiso 1 4 e calc R . .
H14B H 0.4054 0.3540 0.4244 0.062 Uiso 1 4 e calc R . .
C15 C 0.3289(3) 0.4206(4) 0.48076(19) 0.0437(11) Uani 1 4 e d . . .
C16 C 0.2631(3) 0.4023(3) 0.51704(18) 0.0374(10) Uani 1 4 e d . . .
C17 C 0.2313(3) 0.4872(3) 0.54767(19) 0.0413(11) Uani 1 4 e d . . .
C18 C 0.2645(3) 0.5896(4) 0.5409(2) 0.0522(13) Uani 1 4 e d . . .
H18 H 0.2427 0.6487 0.5613 0.063 Uiso 1 4 e calc R . .
C19 C 0.3292(4) 0.6094(4) 0.5048(2) 0.0548(14) Uani 1 4 e d . . .
C20 C 0.3604(4) 0.5244(4) 0.4750(2) 0.0539(13) Uani 1 4 e d . . .
H20 H 0.4041 0.5370 0.4503 0.065 Uiso 1 4 e calc R . .
C21 C 0.3671(5) 0.7201(4) 0.4998(3) 0.085(2) Uani 1 4 e d . . .
H21A H 0.3377 0.7716 0.5233 0.128 Uiso 1 4 e calc R . .
H21B H 0.3638 0.7447 0.4618 0.128 Uiso 1 4 e calc R . .
H21C H 0.4246 0.7165 0.5111 0.128 Uiso 1 4 e calc R . .
C22 C 0.6052(4) 0.7696(4) 0.6939(3) 0.0712(18) Uani 1 4 e d . . .
H22A H 0.6499 0.7774 0.6675 0.107 Uiso 1 4 e calc R . .
H22B H 0.6169 0.8143 0.7262 0.107 Uiso 1 4 e calc R . .
H22C H 0.5538 0.7938 0.6773 0.107 Uiso 1 4 e calc R . .
C23 C 0.5977(3) 0.6525(4) 0.71046(19) 0.0475(12) Uani 1 4 e d . . .
C24 C 0.5390(3) 0.6217(4) 0.74752(18) 0.0453(11) Uani 1 4 e d . . .
H24 H 0.5020 0.6750 0.7610 0.054 Uiso 1 4 e calc R . .
C25 C 0.5322(3) 0.5172(4) 0.76542(17) 0.0390(10) Uani 1 4 e d . . .
C26 C 0.5876(3) 0.4398(3) 0.74558(17) 0.0363(10) Uani 1 4 e d . . .
C27 C 0.6452(3) 0.4680(4) 0.70580(18) 0.0384(10) Uani 1 4 e d . . .
C28 C 0.6495(3) 0.5744(4) 0.68920(19) 0.0464(11) Uani 1 4 e d . . .
H28 H 0.6888 0.5948 0.6626 0.056 Uiso 1 4 e calc R . .
C29 C 0.4685(3) 0.4808(4) 0.80571(18) 0.0420(11) Uani 1 4 e d . . .
H29A H 0.4405 0.5457 0.8209 0.050 Uiso 1 4 e calc R . .
H29B H 0.4958 0.4422 0.8363 0.050 Uiso 1 4 e calc R . .
C30 C 0.7026(3) 0.3808(4) 0.6852(2) 0.0484(12) Uani 1 4 e d . . .
H30A H 0.7399 0.4125 0.6576 0.058 Uiso 1 4 e calc R . .
H30B H 0.7363 0.3532 0.7159 0.058 Uiso 1 4 e calc R . .
C31 C 0.7130(3) 0.2050(4) 0.6411(2) 0.0501(12) Uani 1 4 e d . . .
H31A H 0.7605 0.2403 0.6232 0.060 Uiso 1 4 e calc R . .
H31B H 0.6842 0.1612 0.6131 0.060 Uiso 1 4 e calc R . .
C32 C 0.7441(3) 0.1290(4) 0.6851(2) 0.0539(13) Uani 1 4 e d . . .
H32A H 0.7703 0.1734 0.7140 0.065 Uiso 1 4 e calc R . .
H32B H 0.7868 0.0814 0.6692 0.065 Uiso 1 4 e calc R . .
C33 C 0.6790(3) 0.0571(4) 0.7114(2) 0.0497(12) Uani 1 4 e d . . .
H33A H 0.6465 0.0215 0.6823 0.060 Uiso 1 4 e calc R . .
H33B H 0.7064 -0.0011 0.7327 0.060 Uiso 1 4 e calc R . .
C34 C 0.3640(3) 0.3353(4) 0.82191(19) 0.0485(12) Uani 1 4 e d . . .
H34A H 0.3448 0.3804 0.8529 0.058 Uiso 1 4 e calc R . .
H34B H 0.3159 0.2990 0.8053 0.058 Uiso 1 4 e calc R . .
C35 C 0.5679(3) 0.0466(4) 0.7796(2) 0.0483(12) Uani 1 4 e d . . .
H35A H 0.6006 -0.0104 0.7982 0.058 Uiso 1 4 e calc R . .
H35B H 0.5293 0.0096 0.7545 0.058 Uiso 1 4 e calc R . .
C36 C 0.5207(3) 0.1095(4) 0.82103(19) 0.0441(11) Uani 1 4 e d . . .
C37 C 0.4632(3) 0.1855(4) 0.80342(18) 0.0390(10) Uani 1 4 e d . . .
C38 C 0.4232(3) 0.2517(4) 0.84166(18) 0.0434(11) Uani 1 4 e d . . .
C39 C 0.4398(4) 0.2378(4) 0.8959(2) 0.0527(13) Uani 1 4 e d . . .
H39 H 0.4130 0.2831 0.9218 0.063 Uiso 1 4 e calc R . .
C40 C 0.4938(4) 0.1607(4) 0.9141(2) 0.0595(15) Uani 1 4 e d . . .
C41 C 0.5345(4) 0.0983(4) 0.8764(2) 0.0549(14) Uani 1 4 e d . . .
H41 H 0.5732 0.0459 0.8886 0.066 Uiso 1 4 e calc R . .
C42 C 0.5094(6) 0.1525(5) 0.9730(2) 0.104(3) Uani 1 4 e d . . .
H42A H 0.4744 0.2046 0.9925 0.155 Uiso 1 4 e calc R . .
H42B H 0.5670 0.1691 0.9804 0.155 Uiso 1 4 e calc R . .
H42C H 0.4970 0.0782 0.9854 0.155 Uiso 1 4 e calc RD . .
C43 C 0.3456(3) 0.4691(4) 0.7469(2) 0.0447(11) Uani 1 4 e d . . .
H43A H 0.3133 0.5170 0.7714 0.054 Uiso 1 4 e calc R . .
H43B H 0.3761 0.5166 0.7213 0.054 Uiso 1 4 e calc R . .
C44 C 0.2883(3) 0.3989(4) 0.71511(19) 0.0452(11) Uani 1 4 e d . . .
H44A H 0.2492 0.3633 0.7404 0.054 Uiso 1 4 e calc R . .
H44B H 0.3197 0.3409 0.6963 0.054 Uiso 1 4 e calc R . .
C45 C 0.2417(3) 0.4649(4) 0.67359(19) 0.0451(11) Uani 1 4 e d . . .
H45A H 0.2029 0.5136 0.6929 0.054 Uiso 1 4 e calc R . .
H45B H 0.2807 0.5113 0.6532 0.054 Uiso 1 4 e calc R . .
C46 C 0.4389(3) 0.2859(3) 0.62658(16) 0.0311(8) Uani 1 4 e d . . .
C47 C 0.4607(3) 0.1660(3) 0.61868(16) 0.0307(9) Uani 1 4 e d . . .
O1 O 0.24830(18) 0.1893(2) 0.62014(11) 0.0355(6) Uani 1 4 e d . . .
O2 O 0.5828(2) 0.3402(2) 0.76419(11) 0.0395(7) Uani 1 4 e d . . .
O5 O 0.41921(18) 0.1156(2) 0.58457(11) 0.0346(7) Uani 1 4 e d . . .
O6 O 0.38447(18) 0.3249(2) 0.59731(12) 0.0363(7) Uani 1 4 e d . . .
O7 O 0.51961(18) 0.1286(2) 0.64614(11) 0.0359(7) Uani 1 4 e d . . .
O8 O 0.47986(19) 0.3357(2) 0.66160(12) 0.0377(7) Uani 1 4 e d . . .
O6W' O 0.4015(12) -0.0665(13) 0.6912(9) 0.192(8) Uiso 0.50 4 e d PD . .
O1W O 0.3191(2) 0.0916(3) 0.70855(15) 0.0621(10) Uani 1 4 e d D . .
H1WA H 0.306(2) 0.139(4) 0.7333(16) 0.093 Uiso 1 4 e d D . .
H1WB H 0.307(4) 0.115(5) 0.6754(11) 0.093 Uiso 1 4 e d D . .
O2W O 0.4483(3) 0.5586(4) 0.6162(2) 0.0892(15) Uani 1 4 e d D . .
H2WA H 0.482(4) 0.522(5) 0.637(3) 0.134 Uiso 1 4 e d D . .
H2WB H 0.420(4) 0.515(5) 0.594(3) 0.134 Uiso 1 4 e d D . .
O3W O 0.1583(5) 0.2063(7) 0.4419(3) 0.071(2) Uani 0.50 4 e d PD . .
H3WB H 0.137(3) 0.194(3) 0.4739(15) 0.106 Uiso 0.50 4 e d PD . .
H3WA H 0.206(2) 0.239(4) 0.444(2) 0.106 Uiso 0.50 4 e d PD . .
O4W O 0.6884(5) 0.3021(8) 0.8444(4) 0.219(5) Uani 1 4 e d D . .
H4WA H 0.671(10) 0.338(6) 0.8735(15) 0.329 Uiso 1 4 e d D . .
H4WB H 0.662(9) 0.321(11) 0.815(3) 0.329 Uiso 1 4 e d D . .
O5W O 0.3398(7) 0.7075(7) 0.6717(6) 0.119(4) Uani 0.50 4 e d PD . .
O6W O 0.3931(11) -0.0720(12) 0.6519(8) 0.173(7) Uiso 0.50 4 e d P . .
N1 N 0.2677(2) 0.0774(3) 0.51424(14) 0.0322(7) Uani 1 4 e d D . .
H1N H 0.233(2) 0.107(4) 0.4916(17) 0.048 Uiso 1 4 e d D . .
N2 N 0.3980(2) 0.2461(3) 0.48621(15) 0.0390(8) Uani 1 4 e d D . .
H2N H 0.440(2) 0.276(4) 0.504(2) 0.058 Uiso 1 4 e d D . .
N3 N 0.6232(2) 0.1176(3) 0.74754(15) 0.0406(9) Uani 1 4 e d D . .
H3N H 0.651(3) 0.155(4) 0.7707(18) 0.061 Uiso 1 4 e d D . .
N4 N 0.6572(2) 0.2905(3) 0.66099(15) 0.0396(8) Uani 1 4 e d D . .
H4N H 0.630(3) 0.322(4) 0.6339(16) 0.059 Uiso 1 4 e d D . .
N5 N 0.4056(2) 0.4061(3) 0.78040(15) 0.0379(8) Uani 1 4 e d D . .
H5N H 0.433(3) 0.360(3) 0.7596(18) 0.057 Uiso 1 4 e d D . .
N6 N 0.1956(2) 0.3969(3) 0.63453(15) 0.0387(8) Uani 1 4 e d D . .
H6N H 0.229(3) 0.350(3) 0.620(2) 0.058 Uiso 1 4 e d D . .
O3 O 0.23396(19) 0.3049(2) 0.52418(13) 0.0384(7) Uani 1 4 e d D . .
H3W H 0.1938(16) 0.302(4) 0.5442(16) 0.058 Uiso 1 4 e d D . .
O4 O 0.44927(19) 0.2009(2) 0.75124(12) 0.0383(7) Uani 1 4 e d D . .
H4W H 0.4447(19) 0.139(2) 0.7381(17) 0.058 Uiso 1 4 e d D . .

loop_
_atom_site_aniso_label
_atom_site_aniso_U_11
_atom_site_aniso_U_22
_atom_site_aniso_U_33
_atom_site_aniso_U_23
_atom_site_aniso_U_13
_atom_site_aniso_U_12
Ni1 0.0378(3) 0.0321(3) 0.0289(3) -0.0056(2) -0.0048(2) 0.0046(2)
Ni2 0.0343(3) 0.0287(3) 0.0265(3) -0.0028(2) -0.0011(2) 0.0023(2)
C1 0.042(3) 0.108(5) 0.066(4) -0.026(4) 0.001(3) -0.001(3)
C2 0.036(2) 0.071(3) 0.027(2) 0.002(2) 0.0043(19) -0.004(2)
C3 0.038(2) 0.056(3) 0.033(2) 0.004(2) 0.0069(19) 0.005(2)
C4 0.039(2) 0.044(2) 0.032(2) 0.0024(18) 0.0046(18) 0.001(2)
C5 0.035(2) 0.041(2) 0.0240(19) 0.0047(17) 0.0027(17) -0.0028(19)
C6 0.040(2) 0.038(2) 0.028(2) 0.0052(17) 0.0022(18) -0.0002(19)
C7 0.043(3) 0.053(3) 0.029(2) 0.0016(19) 0.002(2) -0.008(2)
C8 0.042(3) 0.052(3) 0.039(2) -0.009(2) 0.009(2) 0.004(2)
C9 0.043(3) 0.035(2) 0.035(2) -0.0028(18) 0.0023(19) -0.0023(19)
C10 0.049(3) 0.034(2) 0.039(2) -0.0085(18) 0.003(2) 0.001(2)
C11 0.055(3) 0.042(2) 0.036(2) -0.0110(19) 0.006(2) -0.001(2)
C12 0.045(3) 0.046(3) 0.039(2) -0.008(2) 0.008(2) 0.005(2)
C13 0.049(3) 0.041(2) 0.046(3) -0.005(2) -0.005(2) 0.012(2)
C14 0.074(4) 0.043(3) 0.038(3) 0.007(2) 0.012(2) 0.003(3)
C15 0.060(3) 0.035(2) 0.037(2) 0.0069(19) -0.001(2) -0.001(2)
C16 0.043(3) 0.030(2) 0.039(2) 0.0034(18) -0.006(2) 0.0041(19)
C17 0.050(3) 0.032(2) 0.042(2) 0.0029(18) -0.007(2) 0.008(2)
C18 0.066(3) 0.036(2) 0.055(3) -0.003(2) -0.013(3) 0.010(2)
C19 0.073(4) 0.031(2) 0.060(3) 0.010(2) -0.009(3) -0.003(2)
C20 0.068(4) 0.042(3) 0.053(3) 0.014(2) 0.005(3) -0.006(3)
C21 0.117(6) 0.038(3) 0.101(5) 0.011(3) -0.006(5) -0.012(3)
C22 0.112(5) 0.040(3) 0.061(4) 0.011(2) 0.007(4) -0.003(3)
C23 0.069(3) 0.035(2) 0.038(2) -0.0039(19) -0.011(2) -0.004(2)
C24 0.060(3) 0.042(2) 0.034(2) -0.009(2) -0.007(2) 0.004(2)
C25 0.049(3) 0.040(2) 0.028(2) -0.0071(18) -0.004(2) -0.002(2)
C26 0.046(3) 0.034(2) 0.029(2) -0.0041(17) -0.0063(19) -0.0051(19)
C27 0.042(3) 0.040(2) 0.034(2) -0.0065(18) -0.005(2) -0.005(2)
C28 0.057(3) 0.048(3) 0.034(2) 0.001(2) -0.003(2) -0.012(2)
C29 0.054(3) 0.042(2) 0.031(2) -0.0112(18) -0.001(2) -0.002(2)
C30 0.045(3) 0.051(3) 0.049(3) -0.007(2) 0.003(2) -0.004(2)
C31 0.057(3) 0.050(3) 0.044(3) -0.005(2) 0.009(2) 0.008(2)
C32 0.045(3) 0.059(3) 0.057(3) -0.001(3) 0.000(2) 0.019(3)
C33 0.054(3) 0.047(3) 0.048(3) -0.004(2) -0.008(2) 0.013(2)
C34 0.057(3) 0.054(3) 0.034(2) -0.009(2) 0.015(2) -0.003(2)
C35 0.062(3) 0.035(2) 0.048(3) 0.002(2) -0.008(2) 0.000(2)
C36 0.058(3) 0.033(2) 0.041(2) 0.0025(19) -0.005(2) -0.006(2)
C37 0.045(3) 0.039(2) 0.034(2) 0.0022(18) -0.005(2) -0.011(2)
C38 0.055(3) 0.043(2) 0.032(2) 0.0010(19) 0.004(2) -0.006(2)
C39 0.078(4) 0.045(3) 0.035(2) 0.000(2) 0.001(2) -0.020(3)
C40 0.093(4) 0.054(3) 0.031(2) 0.006(2) -0.011(3) -0.017(3)
C41 0.075(4) 0.045(3) 0.045(3) 0.011(2) -0.012(3) -0.012(3)
C42 0.185(9) 0.088(5) 0.038(3) 0.007(3) -0.017(4) 0.007(5)
C43 0.047(3) 0.041(2) 0.046(3) -0.010(2) -0.005(2) 0.011(2)
C44 0.048(3) 0.043(2) 0.045(3) -0.009(2) -0.004(2) 0.003(2)
C45 0.052(3) 0.040(2) 0.044(3) -0.013(2) -0.005(2) 0.006(2)
C46 0.037(2) 0.030(2) 0.0266(19) -0.0032(16) 0.0048(17) 0.0029(18)
C47 0.036(2) 0.0307(19) 0.0257(19) -0.0012(16) 0.0041(17) 0.0047(18)
O1 0.0350(16) 0.0408(16) 0.0306(15) -0.0035(12) -0.0002(12) -0.0005(13)
O2 0.057(2) 0.0312(14) 0.0302(15) -0.0051(12) -0.0015(14) -0.0060(14)
O5 0.0408(16) 0.0307(14) 0.0323(15) -0.0079(12) -0.0075(13) 0.0039(13)
O6 0.0417(17) 0.0292(14) 0.0381(16) -0.0029(12) -0.0082(14) 0.0083(13)
O7 0.0424(17) 0.0317(14) 0.0336(15) -0.0087(12) -0.0091(13) 0.0086(13)
O8 0.0452(17) 0.0318(14) 0.0362(16) -0.0091(12) -0.0070(14) 0.0049(14)
O1W 0.067(2) 0.070(2) 0.049(2) 0.0195(19) -0.0065(19) -0.024(2)
O2W 0.109(4) 0.063(3) 0.096(4) 0.008(2) -0.018(3) -0.006(3)
O3W 0.079(6) 0.076(5) 0.058(5) -0.011(4) -0.023(4) 0.015(5)
O4W 0.150(7) 0.221(9) 0.286(11) 0.128(8) -0.148(8) -0.064(6)
O5W 0.097(8) 0.070(6) 0.191(13) 0.015(7) 0.045(8) 0.002(6)
N1 0.038(2) 0.0311(17) 0.0275(17) -0.0039(14) 0.0001(15) 0.0031(15)
N2 0.046(2) 0.0391(19) 0.0321(19) -0.0042(15) 0.0020(17) -0.0009(17)
N3 0.046(2) 0.0363(19) 0.039(2) -0.0053(16) -0.0068(18) 0.0031(17)
N4 0.040(2) 0.043(2) 0.0350(19) -0.0050(16) -0.0004(16) 0.0055(17)
N5 0.046(2) 0.0375(19) 0.0307(18) -0.0087(15) 0.0052(16) 0.0043(17)
N6 0.042(2) 0.0382(19) 0.0356(19) -0.0075(16) 0.0016(17) 0.0092(17)
O3 0.0401(17) 0.0320(15) 0.0430(17) 0.0032(13) 0.0024(14) 0.0027(14)
O4 0.0465(18) 0.0387(16) 0.0299(15) -0.0078(12) -0.0036(13) -0.0005(14)

loop_
_atom_type_symbol
_atom_type_description
_atom_type_scat_dispersion_real
_atom_type_scat_dispersion_imag
_atom_type_scat_source
C C 0.0033 0.0016 'International Tables Vol C Tables 4.2.6.8 and 6.1.1.4'
H H 0.0000 0.0000 'International Tables Vol C Tables 4.2.6.8 and 6.1.1.4'
N N 0.0061 0.0033 'International Tables Vol C Tables 4.2.6.8 and 6.1.1.4'
O O 0.0106 0.0060 'International Tables Vol C Tables 4.2.6.8 and 6.1.1.4'
Ni Ni 0.3393 1.1124 'International Tables Vol C Tables 4.2.6.8 and 6.1.1.4'

loop_
_geom_angle_atom_site_label_1
_geom_angle_atom_site_label_2
_geom_angle_atom_site_label_3
_geom_angle
_geom_angle_site_symmetry_1
_geom_angle_site_symmetry_3
_geom_angle_publ_flag
O2 Ni1 N3 89.86(14) . . ?
O2 Ni1 O7 175.26(12) . . ?
N3 Ni1 O7 94.58(13) . . ?
O2 Ni1 O4 86.78(12) . . ?
N3 Ni1 O4 94.06(15) . . ?
O7 Ni1 O4 91.24(12) . . ?
O2 Ni1 O8 96.13(12) . . ?
N3 Ni1 O8 173.55(13) . . ?
O7 Ni1 O8 79.36(11) . . ?
O4 Ni1 O8 83.92(12) . . ?
O2 Ni1 N4 88.83(14) . . ?
N3 Ni1 N4 93.88(16) . . ?
O7 Ni1 N4 92.52(14) . . ?
O4 Ni1 N4 170.92(13) . . ?
O8 Ni1 N4 88.65(14) . . ?
O3 Ni2 N1 89.42(13) . . ?
O3 Ni2 O1 84.77(12) . . ?
N1 Ni2 O1 91.73(13) . . ?
O3 Ni2 O5 175.05(12) . . ?
N1 Ni2 O5 95.53(12) . . ?
O1 Ni2 O5 94.95(12) . . ?
O3 Ni2 O6 96.24(12) . . ?
N1 Ni2 O6 173.60(12) . . ?
O1 Ni2 O6 85.83(12) . . ?
O5 Ni2 O6 78.81(11) . . ?
O3 Ni2 N2 91.02(14) . . ?
N1 Ni2 N2 95.02(14) . . ?
O1 Ni2 N2 172.02(13) . . ?
O5 Ni2 N2 88.66(14) . . ?
O6 Ni2 N2 87.89(14) . . ?
C3 C2 C7 116.1(4) . . ?
C3 C2 C1 121.1(5) . . ?
C7 C2 C1 122.8(5) . . ?
C2 C3 C4 121.7(5) . . ?
C5 C4 C3 121.6(4) . . ?
C5 C4 C8 117.4(4) . . ?
C3 C4 C8 120.9(4) . . ?
O1 C5 C6 120.2(4) . . ?
O1 C5 C4 122.4(4) . . ?
C6 C5 C4 117.3(4) . . ?
C5 C6 C7 118.4(4) . . ?
C5 C6 C9 117.1(4) . . ?
C7 C6 C9 124.4(4) . . ?
C2 C7 C6 124.7(4) . . ?
C4 C8 N6 110.6(4) . . ?
N1 C9 C6 111.3(3) . . ?
N1 C10 C11 113.6(4) . . ?
C10 C11 C12 116.3(4) . . ?
N2 C12 C11 111.9(4) . . ?
N6 C13 C17 110.6(4) . . ?
N2 C14 C15 111.3(4) . . ?
C20 C15 C16 119.6(5) . . ?
C20 C15 C14 121.4(5) . . ?
C16 C15 C14 119.0(4) . . ?
O3 C16 C17 118.8(4) . . ?
O3 C16 C15 120.7(4) . . ?
C17 C16 C15 120.5(4) . . ?
C18 C17 C16 118.2(5) . . ?
C18 C17 C13 123.6(4) . . ?
C16 C17 C13 118.2(4) . . ?
C17 C18 C19 122.1(5) . . ?
C20 C19 C18 119.0(5) . . ?
C20 C19 C21 119.5(6) . . ?
C18 C19 C21 121.4(5) . . ?
C19 C20 C15 120.6(5) . . ?
C24 C23 C28 119.1(4) . . ?
C24 C23 C22 120.0(5) . . ?
C28 C23 C22 120.9(5) . . ?
C25 C24 C23 122.0(5) . . ?
C24 C25 C26 118.3(5) . . ?
C24 C25 C29 123.3(4) . . ?
C26 C25 C29 118.4(4) . . ?
O2 C26 C25 118.3(4) . . ?
O2 C26 C27 121.0(4) . . ?
C25 C26 C27 120.7(4) . . ?
C28 C27 C26 118.5(4) . . ?
C28 C27 C30 123.0(5) . . ?
C26 C27 C30 118.5(4) . . ?
C27 C28 C23 121.2(5) . . ?
C25 C29 N5 112.4(3) . . ?
N4 C30 C27 110.9(4) . . ?
N4 C31 C32 114.2(4) . . ?
C31 C32 C33 115.0(4) . . ?
N3 C33 C32 113.3(4) . . ?
C38 C34 N5 108.9(4) . . ?
N3 C35 C36 111.9(4) . . ?
C41 C36 C37 118.7(5) . . ?
C41 C36 C35 122.2(5) . . ?
C37 C36 C35 119.0(4) . . ?
O4 C37 C36 121.0(4) . . ?
O4 C37 C38 119.2(4) . . ?
C36 C37 C38 119.6(4) . . ?
C39 C38 C37 119.1(5) . . ?
C39 C38 C34 122.0(5) . . ?
C37 C38 C34 118.9(4) . . ?
C40 C39 C38 122.0(5) . . ?
C39 C40 C41 118.6(5) . . ?
C39 C40 C42 118.6(6) . . ?
C41 C40 C42 122.7(6) . . ?
C40 C41 C36 121.8(5) . . ?
C44 C43 N5 113.6(4) . . ?
C43 C44 C45 111.1(4) . . ?
N6 C45 C44 113.2(4) . . ?
O6 C46 O8 126.5(4) . . ?
O6 C46 C47 117.8(3) . . ?
O8 C46 C47 115.7(3) . . ?
O5 C47 O7 126.6(4) . . ?
O5 C47 C46 116.0(3) . . ?
O7 C47 C46 117.4(3) . . ?
C5 O1 Ni2 114.1(2) . . ?
C26 O2 Ni1 113.0(3) . . ?
C47 O5 Ni2 113.9(2) . . ?
C46 O6 Ni2 112.5(3) . . ?
C47 O7 Ni1 112.6(2) . . ?
C46 O8 Ni1 112.9(3) . . ?
C10 N1 C9 113.1(3) . . ?
C10 N1 Ni2 112.1(3) . . ?
C9 N1 Ni2 111.0(3) . . ?
C14 N2 C12 113.7(4) . . ?
C14 N2 Ni2 113.8(3) . . ?
C12 N2 Ni2 115.3(3) . . ?
C33 N3 C35 113.7(4) . . ?
C33 N3 Ni1 112.9(3) . . ?
C35 N3 Ni1 109.4(3) . . ?
C30 N4 C31 111.1(4) . . ?
C30 N4 Ni1 115.7(3) . . ?
C31 N4 Ni1 114.9(3) . . ?
C43 N5 C34 112.0(4) . . ?
C43 N5 C29 111.0(3) . . ?
C34 N5 C29 112.4(3) . . ?
C45 N6 C13 112.1(4) . . ?
C45 N6 C8 113.5(4) . . ?
C13 N6 C8 110.0(4) . . ?
C16 O3 Ni2 109.6(3) . . ?
C37 O4 Ni1 112.8(3) . . ?

loop_
_geom_bond_atom_site_label_1
_geom_bond_atom_site_label_2
_geom_bond_distance
_geom_bond_site_symmetry_2
_geom_bond_publ_flag
Ni1 O2 1.931(3) . ?
Ni1 N3 2.002(4) . ?
Ni1 O7 2.009(3) . ?
Ni1 O4 2.042(3) . ?
Ni1 O8 2.050(3) . ?
Ni1 N4 2.084(4) . ?
Ni2 O3 1.971(3) . ?
Ni2 N1 1.998(3) . ?
Ni2 O1 2.030(3) . ?
Ni2 O5 2.038(3) . ?
Ni2 O6 2.044(3) . ?
Ni2 N2 2.045(4) . ?
C1 C2 1.501(7) . ?
C2 C3 1.317(6) . ?
C2 C7 1.356(7) . ?
C3 C4 1.376(6) . ?
C4 C5 1.376(6) . ?
C4 C8 1.465(6) . ?
C5 O1 1.326(5) . ?
C5 C6 1.353(6) . ?
C6 C7 1.374(6) . ?
C6 C9 1.475(6) . ?
C8 N6 1.480(6) . ?
C9 N1 1.450(5) . ?
C10 N1 1.446(5) . ?
C10 C11 1.467(6) . ?
C11 C12 1.491(6) . ?
C12 N2 1.434(5) . ?
C13 N6 1.458(6) . ?
C13 C17 1.483(7) . ?
C14 N2 1.426(6) . ?
C14 C15 1.447(6) . ?
C15 C20 1.351(6) . ?
C15 C16 1.383(7) . ?
C16 O3 1.271(5) . ?
C16 C17 1.355(6) . ?
C17 C18 1.348(6) . ?
C18 C19 1.370(8) . ?
C19 C20 1.342(7) . ?
C19 C21 1.464(7) . ?
C22 C23 1.465(6) . ?
C23 C24 1.346(7) . ?
C23 C28 1.351(7) . ?
C24 C25 1.329(6) . ?
C25 C26 1.369(6) . ?
C25 C29 1.471(7) . ?
C26 O2 1.278(5) . ?
C26 C27 1.369(6) . ?
C27 C28 1.339(6) . ?
C27 C30 1.477(6) . ?
C29 N5 1.478(6) . ?
C30 N4 1.428(6) . ?
C31 N4 1.442(6) . ?
C31 C32 1.481(7) . ?
C32 C33 1.492(7) . ?
C33 N3 1.441(6) . ?
C34 C38 1.459(7) . ?
C34 N5 1.469(6) . ?
C35 N3 1.449(6) . ?
C35 C36 1.460(7) . ?
C36 C41 1.353(6) . ?
C36 C37 1.363(6) . ?
C37 O4 1.285(5) . ?
C37 C38 1.372(7) . ?
C38 C39 1.340(6) . ?
C39 C40 1.340(8) . ?
C40 C41 1.343(8) . ?
C40 C42 1.439(7) . ?
C43 C44 1.461(6) . ?
C43 N5 1.463(6) . ?
C44 C45 1.475(6) . ?
C45 N6 1.444(5) . ?
C46 O6 1.213(5) . ?
C46 O8 1.221(5) . ?
C46 C47 1.493(5) . ?
C47 O5 1.215(4) . ?
C47 O7 1.234(4) . ?
O6W' O6W 0.96(2) . ?
